data_4311774
loop_
_publ_author_name
'Shih-Hsien Hsu'
'Jr-Chiuan Chang'
'Chun-Liang Lai'
'Ching-Han Hu'
'Hon Man Lee'
'Gene-Hsiang Lee'
'Shie-Ming Peng'
'Jui-Hsien Huang'

_publ_section_title
;
 Terminal Titanium-Ligand Multiple Bonds. Cleavages of CO and CS Double
 Bonds with Ti Imido Complexes
;
_journal_name_full 'Inorganic Chemistry'
_journal_page_first 6786
_journal_page_last 6792
_journal_paper_doi 10.1021/ic049474f
_journal_volume 43
_journal_year 2004
_chemical_formula_sum 'C21 H34 N2'
_chemical_formula_weight 314.50
_chemical_name_systematic
; 
 ? 
;
_space_group_IT_number 2
_symmetry_cell_setting triclinic
_symmetry_space_group_name_Hall '-P 1'
_symmetry_space_group_name_H-M 'P -1'
_atom_sites_solution_hydrogens geom
_atom_sites_solution_primary direct
_atom_sites_solution_secondary difmap
_audit_creation_method SHELXL-97
_cell_angle_alpha 103.271(2)
_cell_angle_beta 97.482(2)
_cell_angle_gamma 109.561(2)
_cell_formula_units_Z 2
_cell_length_a 9.1758(6)
_cell_length_b 10.8200(7)
_cell_length_c 11.9514(8)
_cell_measurement_reflns_used 1913
_cell_measurement_temperature 295(2)
_cell_measurement_theta_max 20.66
_cell_measurement_theta_min 2.42
_cell_volume 1060.12(12)
_computing_cell_refinement 'Bruker SAINT'
_computing_data_collection 'Bruker SMART'
_computing_data_reduction 'Bruker SAINT'
_computing_molecular_graphics 'Bruker SHELXTL'
_computing_publication_material 'Bruker SHELXTL'
_computing_structure_refinement 'SHELXL-97 (Sheldrick, 1997)'
_computing_structure_solution 'SHELXS-97 (Sheldrick, 1990)'
_diffrn_ambient_temperature 295(2)
_diffrn_measured_fraction_theta_full 0.999
_diffrn_measured_fraction_theta_max 0.999
_diffrn_measurement_device_type 'BRUKER SMART ApexCCD area detector'
_diffrn_measurement_method 'omega scans'
_diffrn_radiation_monochromator graphite
_diffrn_radiation_source 'fine-focus sealed tube'
_diffrn_radiation_type MoK\a
_diffrn_radiation_wavelength 0.71073
_diffrn_reflns_av_R_equivalents 0.0311
_diffrn_reflns_av_sigmaI/netI 0.0400
_diffrn_reflns_limit_h_max 11
_diffrn_reflns_limit_h_min -11
_diffrn_reflns_limit_k_max 14
_diffrn_reflns_limit_k_min -14
_diffrn_reflns_limit_l_max 15
_diffrn_reflns_limit_l_min -15
_diffrn_reflns_number 14143
_diffrn_reflns_theta_full 27.50
_diffrn_reflns_theta_max 27.50
_diffrn_reflns_theta_min 1.80
_exptl_absorpt_coefficient_mu 0.057
_exptl_absorpt_correction_T_max 0.9876
_exptl_absorpt_correction_T_min 0.9842
_exptl_absorpt_correction_type multi-scan
_exptl_crystal_colour colorless
_exptl_crystal_density_diffrn 0.985
_exptl_crystal_density_meas 0
_exptl_crystal_density_method 'not measured'
_exptl_crystal_description block
_exptl_crystal_F_000 348
_exptl_crystal_size_max 0.28
_exptl_crystal_size_mid 0.25
_exptl_crystal_size_min 0.22
_refine_diff_density_max 0.239
_refine_diff_density_min -0.149
_refine_diff_density_rms 0.035
_refine_ls_extinction_method none
_refine_ls_goodness_of_fit_ref 1.040
_refine_ls_hydrogen_treatment mixed
_refine_ls_matrix_type full
_refine_ls_number_parameters 217
_refine_ls_number_reflns 4854
_refine_ls_number_restraints 0
_refine_ls_restrained_S_all 1.040
_refine_ls_R_factor_all 0.1316
_refine_ls_R_factor_gt 0.0819
_refine_ls_shift/su_max 0.018
_refine_ls_shift/su_mean 0.000
_refine_ls_structure_factor_coef Fsqd
_refine_ls_weighting_details 'calc w=1/[\s^2^(Fo^2^)+(0.1153P)^2^+0.1759P] where P=(Fo^2^+2Fc^2^)/3'
_refine_ls_weighting_scheme calc
_refine_ls_wR_factor_gt 0.2127
_refine_ls_wR_factor_ref 0.2453
_reflns_number_gt 2834
_reflns_number_total 4854
_reflns_threshold_expression >2sigma(I)
_cod_data_source_file ic049474fsi20040424_121107.cif
_cod_data_source_block ic10318
_cod_depositor_comments
;
The following automatic conversions were performed:
'_symmetry_cell_setting' value 'Triclinic' changed to 'triclinic'
according to '/home/saulius/struct/CIF-dictionaries/cif_core.dic'
dictionary named 'cif_core.dic' version 2.4.1 from 2010-06-29.

Automatic conversion script
Id: cif_fix_enum 1527 2010-12-29 10:47:43Z saulius 
;
_cod_database_code 4311774

loop_
_symmetry_equiv_pos_as_xyz
'x, y, z'
'-x, -y, -z'

loop_
_atom_site_label
_atom_site_type_symbol
_atom_site_fract_x
_atom_site_fract_y
_atom_site_fract_z
_atom_site_U_iso_or_equiv
_atom_site_adp_type
_atom_site_occupancy
_atom_site_symmetry_multiplicity
_atom_site_calc_flag
_atom_site_refinement_flags
_atom_site_disorder_assembly
_atom_site_disorder_group
N1 N 0.3322(2) 0.29272(17) 0.20796(14) 0.0504(5) Uani 1 1 d . . .
N2 N 0.3676(2) 0.2111(2) -0.01398(16) 0.0672(6) Uani 1 1 d . . .
H2A H 0.3143 0.2044 0.0399 0.081 Uiso 1 1 calc R . .
C1 C 0.6163(3) 0.3442(4) -0.0605(3) 0.0959(10) Uani 1 1 d . . .
H1A H 0.5626 0.3615 -0.1262 0.144 Uiso 1 1 calc R . .
H1B H 0.6444 0.2667 -0.0885 0.144 Uiso 1 1 calc R . .
H1C H 0.7106 0.4234 -0.0199 0.144 Uiso 1 1 calc R . .
C2 C 0.5083(3) 0.3148(3) 0.0228(2) 0.0619(6) Uani 1 1 d . . .
C3 C 0.5575(3) 0.3965(3) 0.1368(2) 0.0640(6) Uani 1 1 d . . .
H3A H 0.6579 0.4658 0.1574 0.077 Uiso 1 1 calc R . .
C4 C 0.4716(3) 0.3870(2) 0.22778(19) 0.0567(6) Uani 1 1 d . . .
C5 C 0.5507(4) 0.4940(3) 0.3466(2) 0.0961(10) Uani 1 1 d . . .
H5A H 0.4711 0.5043 0.3885 0.144 Uiso 1 1 calc R . .
H5B H 0.6100 0.5801 0.3350 0.144 Uiso 1 1 calc R . .
H5C H 0.6212 0.4654 0.3914 0.144 Uiso 1 1 calc R . .
C6 C 0.2419(2) 0.2814(2) 0.29583(16) 0.0485(5) Uani 1 1 d . . .
C7 C 0.1396(3) 0.3523(2) 0.30921(19) 0.0563(6) Uani 1 1 d . . .
C8 C 0.0434(3) 0.3293(3) 0.3893(2) 0.0736(7) Uani 1 1 d . . .
H8A H -0.0248 0.3759 0.3999 0.088 Uiso 1 1 calc R . .
C9 C 0.0470(3) 0.2393(3) 0.4526(2) 0.0785(8) Uani 1 1 d . . .
H9A H -0.0180 0.2257 0.5058 0.094 Uiso 1 1 calc R . .
C10 C 0.1459(3) 0.1697(3) 0.4377(2) 0.0706(7) Uani 1 1 d . . .
H10A H 0.1472 0.1088 0.4811 0.085 Uiso 1 1 calc R . .
C11 C 0.2444(3) 0.1878(2) 0.35940(18) 0.0563(6) Uani 1 1 d . . .
C12 C 0.1302(3) 0.4465(3) 0.2342(2) 0.0723(7) Uani 1 1 d . . .
H12A H 0.2351 0.4841 0.2172 0.087 Uiso 1 1 calc R . .
C13 C 0.0139(5) 0.3657(4) 0.1177(3) 0.1154(13) Uani 1 1 d . . .
H13A H 0.0443 0.2934 0.0785 0.173 Uiso 1 1 calc R . .
H13B H 0.0139 0.4253 0.0694 0.173 Uiso 1 1 calc R . .
H13C H -0.0905 0.3270 0.1312 0.173 Uiso 1 1 calc R . .
C14 C 0.0906(6) 0.5671(4) 0.2943(4) 0.1320(15) Uani 1 1 d . . .
H14A H 0.0986 0.6273 0.2456 0.198 Uiso 1 1 calc R . .
H14B H 0.1638 0.6160 0.3693 0.198 Uiso 1 1 calc R . .
H14C H -0.0156 0.5341 0.3060 0.198 Uiso 1 1 calc R . .
C15 C 0.3517(3) 0.1086(3) 0.3425(2) 0.0740(7) Uani 1 1 d . . .
H15A H 0.3913 0.1207 0.2718 0.089 Uiso 1 1 calc R . .
C16 C 0.4944(5) 0.1637(5) 0.4442(4) 0.1490(18) Uani 1 1 d . . .
H16A H 0.5639 0.1160 0.4269 0.224 Uiso 1 1 calc R . .
H16B H 0.4601 0.1502 0.5145 0.224 Uiso 1 1 calc R . .
H16C H 0.5498 0.2598 0.4557 0.224 Uiso 1 1 calc R . .
C17 C 0.2669(5) -0.0425(4) 0.3215(5) 0.1433(17) Uani 1 1 d . . .
H17A H 0.3418 -0.0867 0.3162 0.215 Uiso 1 1 calc R . .
H17B H 0.1874 -0.0798 0.2491 0.215 Uiso 1 1 calc R . .
H17C H 0.2173 -0.0577 0.3856 0.215 Uiso 1 1 calc R . .
C18 C 0.2853(4) 0.1069(3) -0.1261(2) 0.0859(9) Uani 1 1 d . . .
C19 C 0.1262(4) 0.0218(4) -0.1083(3) 0.1163(14) Uani 1 1 d . . .
H19A H 0.0667 0.0787 -0.0898 0.174 Uiso 1 1 calc R . .
H19B H 0.1427 -0.0158 -0.0446 0.174 Uiso 1 1 calc R . .
H19C H 0.0685 -0.0514 -0.1793 0.174 Uiso 1 1 calc R . .
C20 C 0.3730(7) 0.0098(6) -0.1554(6) 0.208(3) Uani 1 1 d . . .
H20A H 0.4623 0.0526 -0.1860 0.312 Uiso 1 1 calc R . .
H20B H 0.3023 -0.0738 -0.2133 0.312 Uiso 1 1 calc R . .
H20C H 0.4093 -0.0101 -0.0851 0.312 Uiso 1 1 calc R . .
C21 C 0.2584(8) 0.1671(6) -0.2230(4) 0.215(3) Uani 1 1 d . . .
H21A H 0.2268 0.2425 -0.1947 0.322 Uiso 1 1 calc R . .
H21B H 0.1763 0.0985 -0.2873 0.322 Uiso 1 1 calc R . .
H21C H 0.3547 0.1991 -0.2497 0.322 Uiso 1 1 calc R . .

loop_
_atom_site_aniso_label
_atom_site_aniso_U_11
_atom_site_aniso_U_22
_atom_site_aniso_U_33
_atom_site_aniso_U_23
_atom_site_aniso_U_13
_atom_site_aniso_U_12
N1 0.0527(10) 0.0537(10) 0.0430(9) 0.0128(8) 0.0150(8) 0.0173(9)
N2 0.0621(12) 0.0786(13) 0.0462(10) 0.0106(9) 0.0245(9) 0.0089(11)
C1 0.0730(18) 0.129(3) 0.0761(18) 0.0310(18) 0.0399(15) 0.0179(18)
C2 0.0559(14) 0.0768(16) 0.0547(13) 0.0239(12) 0.0223(11) 0.0205(12)
C3 0.0459(12) 0.0716(15) 0.0639(14) 0.0198(12) 0.0177(11) 0.0073(11)
C4 0.0533(13) 0.0597(13) 0.0510(12) 0.0138(10) 0.0115(10) 0.0155(11)
C5 0.083(2) 0.098(2) 0.0606(16) 0.0005(15) 0.0129(14) -0.0085(17)
C6 0.0531(12) 0.0481(11) 0.0379(10) 0.0074(8) 0.0140(9) 0.0132(10)
C7 0.0590(13) 0.0513(12) 0.0566(13) 0.0120(10) 0.0198(11) 0.0186(11)
C8 0.0766(17) 0.0710(16) 0.0786(17) 0.0160(13) 0.0404(14) 0.0298(14)
C9 0.094(2) 0.0783(17) 0.0646(15) 0.0204(13) 0.0478(15) 0.0234(16)
C10 0.0933(19) 0.0693(15) 0.0502(13) 0.0241(11) 0.0276(13) 0.0232(14)
C11 0.0694(15) 0.0530(12) 0.0429(11) 0.0121(9) 0.0118(10) 0.0200(11)
C12 0.0724(16) 0.0682(16) 0.0948(19) 0.0377(14) 0.0331(15) 0.0351(13)
C13 0.133(3) 0.117(3) 0.112(3) 0.063(2) 0.013(2) 0.052(3)
C14 0.171(4) 0.086(2) 0.175(4) 0.050(2) 0.065(3) 0.076(3)
C15 0.0928(19) 0.0763(17) 0.0696(16) 0.0331(13) 0.0237(14) 0.0429(15)
C16 0.134(3) 0.158(4) 0.154(4) 0.017(3) -0.018(3) 0.090(3)
C17 0.137(3) 0.078(2) 0.222(5) 0.031(3) 0.055(3) 0.053(2)
C18 0.0885(19) 0.095(2) 0.0494(14) 0.0055(13) 0.0304(13) 0.0084(16)
C19 0.103(2) 0.110(3) 0.0731(19) -0.0038(17) 0.0239(17) -0.019(2)
C20 0.163(5) 0.146(4) 0.245(6) -0.065(4) 0.080(5) 0.042(4)
C21 0.225(6) 0.204(5) 0.081(3) 0.068(3) -0.042(3) -0.075(4)

loop_
_atom_type_symbol
_atom_type_description
_atom_type_scat_dispersion_real
_atom_type_scat_dispersion_imag
_atom_type_scat_source
C C 0.0033 0.0016 'International Tables Vol C Tables 4.2.6.8 and 6.1.1.4'
H H 0.0000 0.0000 'International Tables Vol C Tables 4.2.6.8 and 6.1.1.4'
N N 0.0061 0.0033 'International Tables Vol C Tables 4.2.6.8 and 6.1.1.4'

loop_
_geom_angle_atom_site_label_1
_geom_angle_atom_site_label_2
_geom_angle_atom_site_label_3
_geom_angle
_geom_angle_site_symmetry_1
_geom_angle_site_symmetry_3
_geom_angle_publ_flag
C4 N1 C6 122.58(17) . . ?
C2 N2 C18 133.4(2) . . ?
N2 C2 C3 120.7(2) . . ?
N2 C2 C1 120.7(2) . . ?
C3 C2 C1 118.6(2) . . ?
C2 C3 C4 127.0(2) . . ?
N1 C4 C3 120.9(2) . . ?
N1 C4 C5 122.3(2) . . ?
C3 C4 C5 116.7(2) . . ?
C7 C6 C11 120.76(19) . . ?
C7 C6 N1 119.84(19) . . ?
C11 C6 N1 119.06(19) . . ?
C8 C7 C6 118.0(2) . . ?
C8 C7 C12 121.6(2) . . ?
C6 C7 C12 120.34(19) . . ?
C9 C8 C7 121.4(2) . . ?
C10 C9 C8 120.0(2) . . ?
C9 C10 C11 121.5(2) . . ?
C10 C11 C6 118.4(2) . . ?
C10 C11 C15 120.9(2) . . ?
C6 C11 C15 120.7(2) . . ?
C13 C12 C14 110.4(3) . . ?
C13 C12 C7 110.3(2) . . ?
C14 C12 C7 114.2(3) . . ?
C17 C15 C16 109.8(3) . . ?
C17 C15 C11 113.1(3) . . ?
C16 C15 C11 112.1(2) . . ?
N2 C18 C21 112.4(3) . . ?
N2 C18 C19 106.0(2) . . ?
C21 C18 C19 109.0(3) . . ?
N2 C18 C20 110.4(3) . . ?
C21 C18 C20 112.2(5) . . ?
C19 C18 C20 106.5(3) . . ?

loop_
_geom_bond_atom_site_label_1
_geom_bond_atom_site_label_2
_geom_bond_distance
_geom_bond_site_symmetry_2
_geom_bond_publ_flag
N1 C4 1.292(3) . ?
N1 C6 1.422(2) . ?
N2 C2 1.332(3) . ?
N2 C18 1.452(3) . ?
C1 C2 1.505(3) . ?
C2 C3 1.364(3) . ?
C3 C4 1.426(3) . ?
C4 C5 1.516(3) . ?
C6 C7 1.401(3) . ?
C6 C11 1.403(3) . ?
C7 C8 1.392(3) . ?
C7 C12 1.519(3) . ?
C8 C9 1.370(4) . ?
C9 C10 1.364(4) . ?
C10 C11 1.384(3) . ?
C11 C15 1.510(3) . ?
C12 C13 1.507(4) . ?
C12 C14 1.518(4) . ?
C15 C17 1.500(4) . ?
C15 C16 1.509(4) . ?
C18 C21 1.485(5) . ?
C18 C19 1.515(4) . ?
C18 C20 1.530(6) . ?

loop_
_cod_related_entry_id
_cod_related_entry_database
_cod_related_entry_code
1 ChemSpider 30660894
